data_4108133
loop_
_publ_author_name
'Cristiano Zuccaccia'
'Alceo Macchioni'
'Vincenzo Busico'
'Roberta Cipullo'
'Giovanni Talarico'
'Francesca Alfano'
'Harold W. Boone'
'Kevin A. Frazier'
'Phillip D. Hustad'
'James C. Stevens'
'Paul C. Vosejpka'
'Khalil A. Abboud'

_publ_section_title
;
 Intra- and Intermolecular NMR Studies on the Activation of
 Arylcyclometallated Hafnium Pyridyl-Amido Olefin Polymerization
 Precatalysts
;
_journal_name_full 'Journal of the American Chemical Society'
_journal_page_first 10354
_journal_page_last 10368
_journal_paper_doi 10.1021/ja802072n
_journal_volume 130
_journal_year 2008
_chemical_formula_sum 'C77 H61 B F20 Hf N2'
_chemical_formula_weight 1583.58
_chemical_name_systematic
;
 ?
;
_space_group_IT_number 2
_symmetry_cell_setting triclinic
_symmetry_space_group_name_Hall '-P 1'
_symmetry_space_group_name_H-M 'P -1'
_atom_sites_solution_hydrogens geom
_atom_sites_solution_primary direct
_atom_sites_solution_secondary difmap
_audit_creation_method SHELXL-97
_cell_angle_alpha 73.652(1)
_cell_angle_beta 79.656(1)
_cell_angle_gamma 62.921(1)
_cell_formula_units_Z 2
_cell_length_a 14.4141(7)
_cell_length_b 15.6207(8)
_cell_length_c 17.4973(9)
_cell_measurement_reflns_used 306
_cell_measurement_temperature 173(2)
_cell_measurement_theta_max 28.0
_cell_measurement_theta_min 2.0
_cell_volume 3359.9(3)
_computing_cell_refinement 'Bruker SMART v5.624 & SAINT 6.36a (Bruker 1998)'
_computing_data_collection 'Bruker SMART v5.624 (Bruker 1998)'
_computing_data_reduction 'Bruker SHELXTL v6.14 (Bruker 2000)'
_computing_molecular_graphics 'Bruker SHELXTL v6.14'
_computing_publication_material 'Bruker SHELXTL v6.14'
_computing_structure_refinement 'Bruker SHELXTL v6.14'
_computing_structure_solution 'Bruker SHELXTL v6.14'
_diffrn_ambient_temperature 173(2)
_diffrn_measured_fraction_theta_full 0.974
_diffrn_measured_fraction_theta_max 0.974
_diffrn_measurement_device_type 'SMART CCD area detector'
_diffrn_measurement_method '\w scans'
_diffrn_radiation_monochromator graphite
_diffrn_radiation_source 'fine-focus sealed tube'
_diffrn_radiation_type MoK\a
_diffrn_radiation_wavelength 0.71073
_diffrn_reflns_av_R_equivalents 0.0244
_diffrn_reflns_av_sigmaI/netI 0.0375
_diffrn_reflns_limit_h_max 12
_diffrn_reflns_limit_h_min -18
_diffrn_reflns_limit_k_max 16
_diffrn_reflns_limit_k_min -20
_diffrn_reflns_limit_l_max 22
_diffrn_reflns_limit_l_min -22
_diffrn_reflns_number 22028
_diffrn_reflns_theta_full 27.50
_diffrn_reflns_theta_max 27.50
_diffrn_reflns_theta_min 1.50
_diffrn_standards_decay_% 1
_diffrn_standards_number 0
_exptl_absorpt_coefficient_mu 1.655
_exptl_absorpt_correction_T_max 0.8868
_exptl_absorpt_correction_T_min 0.7459
_exptl_absorpt_correction_type integration
_exptl_absorpt_process_details 'based on measured indexed crystal faces, Bruker SHELXTL  v6.12 (Bruker 1998)'
_exptl_crystal_colour colorless
_exptl_crystal_density_diffrn 1.565
_exptl_crystal_density_meas 0
_exptl_crystal_description plates
_exptl_crystal_F_000 1588
_exptl_crystal_size_max 0.19
_exptl_crystal_size_mid 0.19
_exptl_crystal_size_min 0.08
_refine_diff_density_max 1.062
_refine_diff_density_min -0.630
_refine_diff_density_rms 0.068
_refine_ls_extinction_method none
_refine_ls_goodness_of_fit_ref 0.990
_refine_ls_hydrogen_treatment mixed
_refine_ls_matrix_type full
_refine_ls_number_parameters 784
_refine_ls_number_reflns 15030
_refine_ls_number_restraints 0
_refine_ls_restrained_S_all 0.990
_refine_ls_R_factor_all 0.0294
_refine_ls_R_factor_gt 0.0251
_refine_ls_shift/su_max 0.005
_refine_ls_shift/su_mean 0.000
_refine_ls_structure_factor_coef Fsqd
_refine_ls_weighting_details 'calc w=1/[\s^2^(Fo^2^)+(0.0370P)^2^] where P=(Fo^2^+2Fc^2^)/3'
_refine_ls_weighting_scheme calc
_refine_ls_wR_factor_gt 0.0629
_refine_ls_wR_factor_ref 0.0639
_reflns_number_gt 13243
_reflns_number_total 15030
_reflns_threshold_expression I>2\s(I)
_cod_data_source_file ja802072n-file001.cif
_cod_data_source_block macc7
_cod_database_code 4108133

loop_
_symmetry_equiv_pos_as_xyz
'x, y, z'
'-x, -y, -z'

loop_
_atom_site_label
_atom_site_type_symbol
_atom_site_fract_x
_atom_site_fract_y
_atom_site_fract_z
_atom_site_U_iso_or_equiv
_atom_site_adp_type
_atom_site_occupancy
_atom_site_symmetry_multiplicity
_atom_site_calc_flag
_atom_site_refinement_flags
Hf Hf 1.018061(7) 0.230078(7) 0.116676(5) 0.02442(3) Uani 1 1 d .
N1 N 1.05521(13) 0.20371(13) 0.24595(10) 0.0245(4) Uani 1 1 d .
N2 N 0.92020(13) 0.17853(13) 0.18843(10) 0.0246(4) Uani 1 1 d .
C1 C 1.18242(18) 0.35785(19) 0.18153(17) 0.0400(6) Uani 1 1 d .
H1A H 1.1662 0.3858 0.2266 0.048 Uiso 1 1 calc R
C2 C 1.2106(2) 0.4072(2) 0.10743(19) 0.0473(7) Uani 1 1 d .
H2A H 1.2136 0.4678 0.1033 0.057 Uiso 1 1 calc R
C3 C 1.23328(19) 0.3703(2) 0.04210(17) 0.0441(6) Uani 1 1 d .
H3A H 1.2489 0.4066 -0.0078 0.053 Uiso 1 1 calc R
C4 C 1.23418(17) 0.27789(18) 0.04691(15) 0.0337(5) Uani 1 1 d .
C5 C 1.26263(19) 0.2345(2) -0.02015(15) 0.0415(6) Uani 1 1 d .
H5A H 1.2779 0.2700 -0.0706 0.050 Uiso 1 1 calc R
C6 C 1.26843(19) 0.1439(2) -0.01372(15) 0.0397(6) Uani 1 1 d .
H6A H 1.2863 0.1172 -0.0596 0.048 Uiso 1 1 calc R
C7 C 1.24823(17) 0.08927(19) 0.06037(14) 0.0334(5) Uani 1 1 d .
H7A H 1.2545 0.0250 0.0643 0.040 Uiso 1 1 calc R
C8 C 1.21936(16) 0.12725(16) 0.12775(14) 0.0288(5) Uani 1 1 d .
H8A H 1.2427 0.0785 0.1794 0.035 Uiso 1 1 calc R
C9 C 1.20917(15) 0.22496(17) 0.12201(14) 0.0277(5) Uani 1 1 d .
C10 C 1.17803(16) 0.26950(17) 0.18964(14) 0.0296(5) Uani 1 1 d .
C11 C 1.12854(16) 0.22764(17) 0.26208(14) 0.0274(5) Uani 1 1 d .
C12 C 1.14433(17) 0.21875(18) 0.34023(15) 0.0345(5) Uani 1 1 d .
H12A H 1.1962 0.2339 0.3520 0.041 Uiso 1 1 calc R
C13 C 1.08265(18) 0.18724(19) 0.40090(14) 0.0360(6) Uani 1 1 d .
H13A H 1.0925 0.1804 0.4549 0.043 Uiso 1 1 calc R
C14 C 1.00726(17) 0.16573(18) 0.38341(14) 0.0321(5) Uani 1 1 d .
H14A H 0.9647 0.1445 0.4249 0.038 Uiso 1 1 calc R
C15 C 0.99447(16) 0.17558(16) 0.30402(13) 0.0264(5) Uani 1 1 d .
C16 C 0.91099(16) 0.15900(17) 0.27697(12) 0.0258(4) Uani 1 1 d .
H17A H 0.9249 0.0881 0.2985 0.031 Uiso 1 1 calc R
C18 C 0.80235(16) 0.22278(17) 0.30974(12) 0.0261(5) Uani 1 1 d .
C19 C 0.77631(17) 0.32266(18) 0.30076(14) 0.0321(5) Uani 1 1 d .
H19A H 0.8252 0.3479 0.2738 0.039 Uiso 1 1 calc R
C20 C 0.68164(19) 0.38561(19) 0.32990(15) 0.0376(6) Uani 1 1 d .
H20A H 0.6655 0.4533 0.3234 0.045 Uiso 1 1 calc R
C21 C 0.61022(18) 0.3486(2) 0.36895(15) 0.0399(6) Uani 1 1 d .
H21A H 0.5450 0.3909 0.3900 0.048 Uiso 1 1 calc R
C22 C 0.63373(18) 0.2508(2) 0.37719(14) 0.0373(6) Uani 1 1 d .
H22A H 0.5838 0.2268 0.4037 0.045 Uiso 1 1 calc R
C23 C 0.72973(17) 0.18515(18) 0.34752(13) 0.0309(5) Uani 1 1 d .
C24 C 0.74914(19) 0.07886(19) 0.35764(15) 0.0352(5) Uani 1 1 d .
H24A H 0.8103 0.0492 0.3208 0.042 Uiso 1 1 calc R
C24A C 0.6567(2) 0.0697(2) 0.3347(2) 0.0552(8) Uani 1 1 d .
H24B H 0.6737 -0.0002 0.3415 0.083 Uiso 1 1 calc R
H24C H 0.6425 0.1041 0.2789 0.083 Uiso 1 1 calc R
H24D H 0.5948 0.0993 0.3692 0.083 Uiso 1 1 calc R
C24B C 0.7779(3) 0.0191(2) 0.4421(2) 0.0770(12) Uani 1 1 d .
H24E H 0.7903 -0.0492 0.4466 0.116 Uiso 1 1 calc R
H24F H 0.7207 0.0480 0.4801 0.116 Uiso 1 1 calc R
H24G H 0.8414 0.0199 0.4540 0.116 Uiso 1 1 calc R
C25 C 0.86510(16) 0.13734(17) 0.15891(13) 0.0263(5) Uani 1 1 d .
C26 C 0.76717(17) 0.19892(17) 0.12649(13) 0.0275(5) Uani 1 1 d .
C27 C 0.71560(17) 0.15560(19) 0.10174(14) 0.0327(5) Uani 1 1 d .
H27A H 0.6495 0.1961 0.0796 0.039 Uiso 1 1 calc R
C28 C 0.75882(19) 0.0548(2) 0.10876(15) 0.0372(6) Uani 1 1 d .
H28A H 0.7216 0.0266 0.0926 0.045 Uiso 1 1 calc R
C29 C 0.85574(18) -0.00519(19) 0.13918(15) 0.0346(5) Uani 1 1 d .
H29A H 0.8850 -0.0743 0.1432 0.042 Uiso 1 1 calc R
C30 C 0.91098(17) 0.03465(17) 0.16399(14) 0.0295(5) Uani 1 1 d .
C31 C 0.71620(17) 0.31080(17) 0.11546(14) 0.0307(5) Uani 1 1 d .
H31A H 0.7594 0.3284 0.1415 0.037 Uiso 1 1 calc R
C32 C 0.7135(2) 0.3632(2) 0.02687(15) 0.0424(6) Uani 1 1 d .
H32A H 0.7844 0.3390 0.0018 0.064 Uiso 1 1 calc R
H32B H 0.6855 0.4346 0.0218 0.064 Uiso 1 1 calc R
H32C H 0.6688 0.3497 0.0004 0.064 Uiso 1 1 calc R
C33 C 0.60593(18) 0.34939(19) 0.15429(15) 0.0376(6) Uani 1 1 d .
H33A H 0.6072 0.3157 0.2108 0.056 Uiso 1 1 calc R
H33B H 0.5608 0.3367 0.1275 0.056 Uiso 1 1 calc R
H33C H 0.5788 0.4206 0.1495 0.056 Uiso 1 1 calc R
C34 C 1.02127(17) -0.03401(18) 0.19244(16) 0.0360(6) Uani 1 1 d .
H34A H 1.0507 0.0077 0.2039 0.043 Uiso 1 1 calc R
C35 C 1.0925(2) -0.0849(2) 0.12713(19) 0.0533(8) Uani 1 1 d .
H35A H 1.1624 -0.1281 0.1465 0.080 Uiso 1 1 calc R
H35B H 1.0968 -0.0350 0.0798 0.080 Uiso 1 1 calc R
H35C H 1.0639 -0.1244 0.1132 0.080 Uiso 1 1 calc R
C36 C 1.0226(2) -0.1115(2) 0.26871(18) 0.0483(7) Uani 1 1 d .
H36A H 1.0946 -0.1526 0.2843 0.072 Uiso 1 1 calc R
H36B H 0.9934 -0.1532 0.2594 0.072 Uiso 1 1 calc R
H36C H 0.9805 -0.0786 0.3114 0.072 Uiso 1 1 calc R
C38 C 0.93870(19) 0.39154(18) 0.08307(16) 0.0398(6) Uani 1 1 d .
H38A H 0.8646 0.4124 0.0773 0.060 Uiso 1 1 calc R
H38B H 0.9703 0.4155 0.0323 0.060 Uiso 1 1 calc R
H38C H 0.9457 0.4190 0.1246 0.060 Uiso 1 1 calc R
C37 C 1.01281(16) 0.19313(19) -0.00012(14) 0.0322(6) Uani 1 1 d .
H37A H 0.9444 0.1951 -0.0025 0.048 Uiso 1 1 calc R
H37B H 1.0675 0.1269 -0.0022 0.048 Uiso 1 1 calc R
H37C H 1.0243 0.2416 -0.0456 0.048 Uiso 1 1 calc R
B1 B 0.50604(19) 0.15961(19) 0.71108(15) 0.0270(5) Uani 1 1 d .
C39 C 0.49007(16) 0.22652(16) 0.77502(13) 0.0258(4) Uani 1 1 d .
C40 C 0.57063(16) 0.19693(16) 0.82384(13) 0.0282(5) Uani 1 1 d .
C41 C 0.56898(18) 0.24588(19) 0.87842(14) 0.0331(5) Uani 1 1 d .
C42 C 0.48326(19) 0.33288(18) 0.88545(14) 0.0335(5) Uani 1 1 d .
C43 C 0.40281(17) 0.36831(17) 0.83697(14) 0.0307(5) Uani 1 1 d .
C44 C 0.40798(16) 0.31555(16) 0.78329(13) 0.0280(5) Uani 1 1 d .
C45 C 0.59903(17) 0.17910(17) 0.64882(13) 0.0294(5) Uani 1 1 d .
C46 C 0.70325(18) 0.11423(18) 0.64184(14) 0.0320(5) Uani 1 1 d .
C47 C 0.77877(19) 0.1415(2) 0.59520(15) 0.0378(6) Uani 1 1 d .
C48 C 0.7516(2) 0.2372(2) 0.55431(15) 0.0406(6) Uani 1 1 d .
C49 C 0.6488(2) 0.3055(2) 0.55942(15) 0.0390(6) Uani 1 1 d .
C50 C 0.57679(18) 0.27495(18) 0.60506(14) 0.0327(5) Uani 1 1 d .
C51 C 0.39836(17) 0.19190(17) 0.66741(13) 0.0294(5) Uani 1 1 d .
C52 C 0.30753(18) 0.19748(17) 0.71340(13) 0.0296(5) Uani 1 1 d .
C53 C 0.21580(18) 0.21636(18) 0.68437(16) 0.0349(5) Uani 1 1 d .
C54 C 0.2119(2) 0.2292(2) 0.60364(17) 0.0419(6) Uani 1 1 d .
C55 C 0.2994(2) 0.2220(2) 0.55486(15) 0.0428(6) Uani 1 1 d .
C56 C 0.3899(2) 0.20407(19) 0.58664(14) 0.0364(6) Uani 1 1 d .
C57 C 0.53377(16) 0.04265(17) 0.75513(14) 0.0286(5) Uani 1 1 d .
C58 C 0.51453(16) 0.00561(17) 0.83486(14) 0.0301(5) Uani 1 1 d .
C59 C 0.52155(17) -0.08886(19) 0.86673(15) 0.0353(5) Uani 1 1 d .
C60 C 0.55166(18) -0.15297(18) 0.81775(18) 0.0402(6) Uani 1 1 d .
C61 C 0.57387(18) -0.12204(18) 0.73846(17) 0.0376(6) Uani 1 1 d .
C62 C 0.56374(17) -0.02644(19) 0.70860(15) 0.0339(5) Uani 1 1 d .
F1 F 0.65822(10) 0.11220(10) 0.81955(8) 0.0355(3) Uani 1 1 d .
F2 F 0.64937(11) 0.21005(12) 0.92479(9) 0.0473(4) Uani 1 1 d .
F3 F 0.47921(12) 0.38225(12) 0.93869(10) 0.0502(4) Uani 1 1 d .
F4 F 0.31833(11) 0.45359(10) 0.84259(9) 0.0412(3) Uani 1 1 d .
F5 F 0.32492(10) 0.35816(10) 0.73765(8) 0.0366(3) Uani 1 1 d .
F6 F 0.73973(10) 0.01831(10) 0.68305(9) 0.0384(3) Uani 1 1 d .
F7 F 0.87868(11) 0.07394(13) 0.59030(10) 0.0503(4) Uani 1 1 d .
F8 F 0.82454(13) 0.26473(14) 0.50990(10) 0.0573(4) Uani 1 1 d .
F9 F 0.62103(14) 0.40038(12) 0.52117(9) 0.0522(4) Uani 1 1 d .
F10 F 0.47756(11) 0.34599(11) 0.60779(9) 0.0408(3) Uani 1 1 d .
F11 F 0.30667(10) 0.18215(10) 0.79360(8) 0.0347(3) Uani 1 1 d .
F12 F 0.13129(11) 0.22188(12) 0.73370(10) 0.0462(4) Uani 1 1 d .
F13 F 0.12355(13) 0.24688(13) 0.57303(11) 0.0585(5) Uani 1 1 d .
F14 F 0.29745(15) 0.23134(15) 0.47590(9) 0.0640(5) Uani 1 1 d .
F15 F 0.47153(12) 0.19915(13) 0.53346(8) 0.0496(4) Uani 1 1 d .
F16 F 0.48492(10) 0.06201(10) 0.88896(8) 0.0360(3) Uani 1 1 d .
F17 F 0.49912(11) -0.11813(12) 0.94503(9) 0.0478(4) Uani 1 1 d .
F18 F 0.55884(12) -0.24500(11) 0.84768(12) 0.0570(5) Uani 1 1 d .
F19 F 0.60351(12) -0.18414(12) 0.68944(11) 0.0525(4) Uani 1 1 d .
F20 F 0.58133(11) 0.00071(11) 0.62888(9) 0.0436(4) Uani 1 1 d .

loop_
_atom_site_aniso_label
_atom_site_aniso_U_11
_atom_site_aniso_U_22
_atom_site_aniso_U_33
_atom_site_aniso_U_23
_atom_site_aniso_U_13
_atom_site_aniso_U_12
Hf 0.02236(5) 0.02952(5) 0.02178(5) -0.00578(3) -0.00291(3) -0.01093(4)
N1 0.0201(8) 0.0270(9) 0.0254(9) -0.0083(8) -0.0045(7) -0.0067(7)
N2 0.0224(8) 0.0307(10) 0.0249(9) -0.0102(8) -0.0022(7) -0.0123(7)
C1 0.0303(12) 0.0341(14) 0.0584(17) -0.0154(12) -0.0070(11) -0.0119(10)
C2 0.0414(15) 0.0338(14) 0.068(2) -0.0025(13) -0.0072(13) -0.0213(12)
C3 0.0369(14) 0.0409(15) 0.0496(16) 0.0021(13) -0.0034(12) -0.0194(12)
C4 0.0225(11) 0.0347(13) 0.0389(13) -0.0001(10) -0.0032(9) -0.0123(10)
C5 0.0348(13) 0.0557(17) 0.0309(13) -0.0020(12) 0.0012(10) -0.0225(12)
C6 0.0361(13) 0.0514(16) 0.0302(13) -0.0117(12) 0.0036(10) -0.0181(12)
C7 0.0258(11) 0.0351(13) 0.0349(13) -0.0104(10) -0.0017(9) -0.0079(10)
C8 0.0213(10) 0.0266(11) 0.0315(12) -0.0041(9) -0.0044(9) -0.0049(9)
C9 0.0164(9) 0.0302(12) 0.0340(12) -0.0053(9) -0.0034(8) -0.0086(9)
C10 0.0189(10) 0.0309(12) 0.0379(13) -0.0075(10) -0.0063(9) -0.0084(9)
C11 0.0188(10) 0.0289(12) 0.0337(12) -0.0114(10) -0.0044(8) -0.0059(9)
C12 0.0270(11) 0.0414(14) 0.0388(13) -0.0185(11) -0.0084(10) -0.0103(10)
C13 0.0320(12) 0.0451(15) 0.0277(12) -0.0147(11) -0.0082(9) -0.0078(11)
C14 0.0297(11) 0.0384(13) 0.0252(11) -0.0093(10) -0.0029(9) -0.0105(10)
C15 0.0231(10) 0.0285(11) 0.0250(11) -0.0096(9) -0.0022(8) -0.0067(9)
C16 0.0259(10) 0.0297(11) 0.0226(10) -0.0060(9) -0.0024(8) -0.0122(9)
C18 0.0246(10) 0.0341(12) 0.0209(10) -0.0079(9) -0.0026(8) -0.0122(9)
C19 0.0281(11) 0.0381(13) 0.0299(12) -0.0077(10) -0.0018(9) -0.0139(10)
C20 0.0364(13) 0.0368(14) 0.0355(13) -0.0132(11) -0.0039(10) -0.0087(11)
C21 0.0266(12) 0.0532(17) 0.0345(13) -0.0210(12) 0.0018(10) -0.0076(11)
C22 0.0296(12) 0.0542(16) 0.0292(12) -0.0119(11) 0.0038(9) -0.0196(11)
C23 0.0285(11) 0.0426(14) 0.0233(11) -0.0074(10) -0.0028(9) -0.0163(10)
C24 0.0352(12) 0.0410(14) 0.0340(13) -0.0067(11) -0.0022(10) -0.0212(11)
C24A 0.0542(17) 0.0584(19) 0.068(2) -0.0121(16) -0.0142(15) -0.0341(15)
C24B 0.132(3) 0.049(2) 0.061(2) 0.0105(16) -0.050(2) -0.046(2)
C25 0.0235(10) 0.0353(12) 0.0240(11) -0.0105(9) -0.0008(8) -0.0139(9)
C26 0.0271(11) 0.0356(12) 0.0223(10) -0.0089(9) -0.0010(8) -0.0145(9)
C27 0.0272(11) 0.0430(14) 0.0319(12) -0.0115(11) -0.0075(9) -0.0146(10)
C28 0.0355(13) 0.0469(15) 0.0423(14) -0.0192(12) -0.0071(11) -0.0219(11)
C29 0.0353(12) 0.0347(13) 0.0399(14) -0.0172(11) -0.0015(10) -0.0154(10)
C30 0.0260(11) 0.0344(12) 0.0307(12) -0.0112(10) -0.0018(9) -0.0129(9)
C31 0.0292(11) 0.0337(13) 0.0303(12) -0.0051(10) -0.0083(9) -0.0134(10)
C32 0.0423(14) 0.0462(16) 0.0345(14) -0.0004(12) -0.0074(11) -0.0187(12)
C33 0.0340(13) 0.0382(14) 0.0403(14) -0.0105(11) -0.0051(11) -0.0133(11)
C34 0.0271(11) 0.0321(13) 0.0528(15) -0.0156(11) -0.0072(10) -0.0109(10)
C35 0.0333(14) 0.0504(18) 0.070(2) -0.0275(16) 0.0018(13) -0.0070(12)
C36 0.0430(15) 0.0419(16) 0.0569(18) -0.0083(13) -0.0181(13) -0.0119(12)
C38 0.0356(13) 0.0346(14) 0.0440(15) -0.0029(11) -0.0054(11) -0.0129(11)
C37 0.0174(10) 0.0540(15) 0.0454(14) -0.0430(12) 0.0174(9) -0.0210(10)
B1 0.0263(12) 0.0318(13) 0.0224(12) -0.0083(10) -0.0004(9) -0.0110(10)
C39 0.0253(10) 0.0273(11) 0.0235(10) -0.0050(9) -0.0009(8) -0.0107(9)
C40 0.0247(10) 0.0277(11) 0.0273(11) -0.0082(9) -0.0027(9) -0.0057(9)
C41 0.0306(12) 0.0411(14) 0.0283(12) -0.0091(10) -0.0059(9) -0.0139(10)
C42 0.0391(13) 0.0382(13) 0.0302(12) -0.0161(10) 0.0018(10) -0.0191(11)
C43 0.0282(11) 0.0262(11) 0.0343(12) -0.0107(10) 0.0037(9) -0.0087(9)
C44 0.0251(10) 0.0284(12) 0.0286(11) -0.0045(9) -0.0034(9) -0.0105(9)
C45 0.0325(12) 0.0360(13) 0.0228(11) -0.0110(9) -0.0005(9) -0.0152(10)
C46 0.0334(12) 0.0369(13) 0.0295(12) -0.0136(10) -0.0004(9) -0.0154(10)
C47 0.0317(12) 0.0514(16) 0.0366(13) -0.0239(12) 0.0072(10) -0.0185(11)
C48 0.0472(15) 0.0574(17) 0.0345(13) -0.0223(13) 0.0114(11) -0.0352(14)
C49 0.0538(16) 0.0407(15) 0.0286(12) -0.0086(11) -0.0001(11) -0.0260(13)
C50 0.0357(12) 0.0370(13) 0.0263(12) -0.0110(10) -0.0002(9) -0.0149(10)
C51 0.0319(12) 0.0309(12) 0.0267(11) -0.0078(9) -0.0036(9) -0.0132(10)
C52 0.0326(12) 0.0304(12) 0.0271(11) -0.0071(9) -0.0069(9) -0.0125(10)
C53 0.0313(12) 0.0321(13) 0.0428(14) -0.0088(11) -0.0063(10) -0.0131(10)
C54 0.0438(14) 0.0405(15) 0.0487(16) -0.0075(12) -0.0210(12) -0.0194(12)
C55 0.0569(17) 0.0499(16) 0.0297(13) -0.0071(12) -0.0145(12) -0.0266(13)
C56 0.0416(13) 0.0435(15) 0.0276(12) -0.0076(11) -0.0052(10) -0.0202(12)
C57 0.0219(10) 0.0293(12) 0.0340(12) -0.0088(10) -0.0038(9) -0.0089(9)
C58 0.0199(10) 0.0305(12) 0.0374(13) -0.0086(10) -0.0034(9) -0.0077(9)
C59 0.0206(11) 0.0360(13) 0.0437(14) -0.0013(11) -0.0049(10) -0.0110(10)
C60 0.0228(11) 0.0294(13) 0.0670(19) -0.0059(12) -0.0091(11) -0.0107(10)
C61 0.0233(11) 0.0315(13) 0.0616(17) -0.0209(12) -0.0038(11) -0.0084(10)
C62 0.0255(11) 0.0391(14) 0.0377(13) -0.0143(11) 0.0010(9) -0.0121(10)
F1 0.0270(7) 0.0342(7) 0.0369(8) -0.0129(6) -0.0086(5) -0.0010(6)
F2 0.0386(8) 0.0610(10) 0.0420(9) -0.0216(8) -0.0167(7) -0.0104(7)
F3 0.0545(9) 0.0539(10) 0.0519(10) -0.0328(8) -0.0043(7) -0.0191(8)
F4 0.0376(8) 0.0296(7) 0.0501(9) -0.0165(7) -0.0010(6) -0.0055(6)
F5 0.0283(7) 0.0314(7) 0.0435(8) -0.0092(6) -0.0132(6) -0.0029(6)
F6 0.0330(7) 0.0349(8) 0.0427(8) -0.0123(6) 0.0010(6) -0.0098(6)
F7 0.0333(8) 0.0620(11) 0.0609(10) -0.0317(9) 0.0117(7) -0.0201(7)
F8 0.0621(10) 0.0726(12) 0.0534(10) -0.0249(9) 0.0232(8) -0.0461(10)
F9 0.0737(11) 0.0476(10) 0.0417(9) -0.0055(7) 0.0029(8) -0.0362(9)
F10 0.0396(8) 0.0364(8) 0.0394(8) -0.0018(6) -0.0047(6) -0.0133(6)
F11 0.0328(7) 0.0441(8) 0.0260(7) -0.0091(6) 0.0003(5) -0.0158(6)
F12 0.0320(7) 0.0530(10) 0.0578(10) -0.0128(8) -0.0036(7) -0.0213(7)
F13 0.0517(10) 0.0686(12) 0.0663(11) -0.0132(9) -0.0288(8) -0.0275(9)
F14 0.0821(12) 0.0935(14) 0.0307(8) -0.0120(9) -0.0185(8) -0.0458(11)
F15 0.0531(9) 0.0772(12) 0.0272(7) -0.0170(8) 0.0040(7) -0.0346(9)
F16 0.0389(7) 0.0368(8) 0.0281(7) -0.0070(6) 0.0006(6) -0.0138(6)
F17 0.0431(8) 0.0462(9) 0.0461(9) 0.0089(7) -0.0050(7) -0.0228(7)
F18 0.0404(9) 0.0307(8) 0.0986(14) -0.0052(8) -0.0090(9) -0.0179(7)
F19 0.0400(8) 0.0433(9) 0.0840(12) -0.0368(9) 0.0003(8) -0.0149(7)
F20 0.0492(9) 0.0488(9) 0.0395(8) -0.0231(7) 0.0038(7) -0.0216(7)

loop_
_atom_type_symbol
_atom_type_description
_atom_type_scat_dispersion_real
_atom_type_scat_dispersion_imag
_atom_type_scat_source
C C 0.0033 0.0016 'International Tables Vol C Tables 4.2.6.8 and 6.1.1.4'
H H 0.0000 0.0000 'International Tables Vol C Tables 4.2.6.8 and 6.1.1.4'
B B 0.0013 0.0007 'International Tables Vol C Tables 4.2.6.8 and 6.1.1.4'
N N 0.0061 0.0033 'International Tables Vol C Tables 4.2.6.8 and 6.1.1.4'
F F 0.0171 0.0103 'International Tables Vol C Tables 4.2.6.8 and 6.1.1.4'
Hf Hf -0.5830 6.1852 'International Tables Vol C Tables 4.2.6.8 and 6.1.1.4'

loop_
_geom_angle_atom_site_label_1
_geom_angle_atom_site_label_2
_geom_angle_atom_site_label_3
_geom_angle
N2 Hf C38 109.09(9)
N2 Hf C37 100.44(7)
C38 Hf C37 100.09(10)
N2 Hf N1 72.70(7)
C38 Hf N1 101.45(8)
C37 Hf N1 158.45(8)
N2 Hf C8 119.61(7)
C38 Hf C8 124.74(9)
C37 Hf C8 95.46(7)
N1 Hf C8 71.85(6)
N2 Hf C9 138.38(7)
C38 Hf C9 94.15(8)
C37 Hf C9 109.08(7)
N1 Hf C9 69.05(7)
C8 Hf C9 31.14(7)
C15 N1 C11 121.26(18)
C15 N1 Hf 117.50(13)
C11 N1 Hf 120.77(15)
C25 N2 C16 111.58(17)
C25 N2 Hf 121.71(13)
C16 N2 Hf 125.65(13)
C10 C1 C2 120.8(3)
C10 C1 H1A 119.6
C2 C1 H1A 119.6
C3 C2 C1 121.3(3)
C3 C2 H2A 119.4
C1 C2 H2A 119.4
C2 C3 C4 120.8(3)
C2 C3 H3A 119.6
C4 C3 H3A 119.6
C3 C4 C5 122.3(2)
C3 C4 C9 118.9(2)
C5 C4 C9 118.8(2)
C6 C5 C4 121.6(2)
C6 C5 H5A 119.2
C4 C5 H5A 119.2
C5 C6 C7 120.3(2)
C5 C6 H6A 119.9
C7 C6 H6A 119.9
C8 C7 C6 121.1(2)
C8 C7 H7A 119.4
C6 C7 H7A 119.4
C7 C8 C9 119.7(2)
C7 C8 Hf 101.92(14)
C9 C8 Hf 79.24(12)
C7 C8 H8A 116.3
C9 C8 H8A 116.3
Hf C8 H8A 116.3
C4 C9 C10 119.0(2)
C4 C9 C8 118.4(2)
C10 C9 C8 122.5(2)
C4 C9 Hf 108.47(14)
C10 C9 Hf 94.02(13)
C8 C9 Hf 69.62(12)
C1 C10 C9 118.9(2)
C1 C10 C11 120.9(2)
C9 C10 C11 119.6(2)
N1 C11 C12 120.2(2)
N1 C11 C10 113.12(19)
C12 C11 C10 126.5(2)
C11 C12 C13 118.5(2)
C11 C12 H12A 120.7
C13 C12 H12A 120.7
C14 C13 C12 120.5(2)
C14 C13 H13A 119.8
C12 C13 H13A 119.8
C13 C14 C15 118.9(2)
C13 C14 H14A 120.6
C15 C14 H14A 120.6
N1 C15 C14 120.6(2)
N1 C15 C16 115.54(18)
C14 C15 C16 123.9(2)
N2 C16 C15 108.31(18)
N2 C16 C18 112.86(16)
C15 C16 C18 110.89(17)
N2 C16 H17A 108.2
C15 C16 H17A 108.2
C18 C16 H17A 108.2
C19 C18 C23 119.7(2)
C19 C18 C16 117.3(2)
C23 C18 C16 123.0(2)
C20 C19 C18 121.8(2)
C20 C19 H19A 119.1
C18 C19 H19A 119.1
C19 C20 C21 119.0(2)
C19 C20 H20A 120.5
C21 C20 H20A 120.5
C22 C21 C20 120.1(2)
C22 C21 H21A 120.0
C20 C21 H21A 120.0
C21 C22 C23 122.0(2)
C21 C22 H22A 119.0
C23 C22 H22A 119.0
C18 C23 C22 117.5(2)
C18 C23 C24 123.6(2)
C22 C23 C24 118.9(2)
C23 C24 C24B 111.5(2)
C23 C24 C24A 112.8(2)
C24B C24 C24A 110.3(3)
C23 C24 H24A 107.3
C24B C24 H24A 107.3
C24A C24 H24A 107.3
C24 C24A H24B 109.5
C24 C24A H24C 109.5
H24B C24A H24C 109.5
C24 C24A H24D 109.5
H24B C24A H24D 109.5
H24C C24A H24D 109.5
C24 C24B H24E 109.5
C24 C24B H24F 109.5
H24E C24B H24F 109.5
C24 C24B H24G 109.5
H24E C24B H24G 109.5
H24F C24B H24G 109.5
C26 C25 C30 120.74(19)
C26 C25 N2 120.40(19)
C30 C25 N2 118.86(18)
C27 C26 C25 118.3(2)
C27 C26 C31 118.47(19)
C25 C26 C31 123.20(19)
C28 C27 C26 121.1(2)
C28 C27 H27A 119.4
C26 C27 H27A 119.4
C27 C28 C29 120.4(2)
C27 C28 H28A 119.8
C29 C28 H28A 119.8
C28 C29 C30 120.6(2)
C28 C29 H29A 119.7
C30 C29 H29A 119.7
C29 C30 C25 118.7(2)
C29 C30 C34 118.7(2)
C25 C30 C34 122.5(2)
C33 C31 C26 112.6(2)
C33 C31 C32 109.22(19)
C26 C31 C32 111.41(19)
C33 C31 H31A 107.8
C26 C31 H31A 107.8
C32 C31 H31A 107.8
C31 C32 H32A 109.5
C31 C32 H32B 109.5
H32A C32 H32B 109.5
C31 C32 H32C 109.5
H32A C32 H32C 109.5
H32B C32 H32C 109.5
C31 C33 H33A 109.5
C31 C33 H33B 109.5
H33A C33 H33B 109.5
C31 C33 H33C 109.5
H33A C33 H33C 109.5
H33B C33 H33C 109.5
C36 C34 C35 109.6(2)
C36 C34 C30 113.1(2)
C35 C34 C30 110.9(2)
C36 C34 H34A 107.7
C35 C34 H34A 107.7
C30 C34 H34A 107.7
C34 C35 H35A 109.5
C34 C35 H35B 109.5
H35A C35 H35B 109.5
C34 C35 H35C 109.5
H35A C35 H35C 109.5
H35B C35 H35C 109.5
C34 C36 H36A 109.5
C34 C36 H36B 109.5
H36A C36 H36B 109.5
C34 C36 H36C 109.5
H36A C36 H36C 109.5
H36B C36 H36C 109.5
Hf C38 H38A 109.5
Hf C38 H38B 109.5
H38A C38 H38B 109.5
Hf C38 H38C 109.5
H38A C38 H38C 109.5
H38B C38 H38C 109.5
Hf C37 H37A 109.5
Hf C37 H37B 109.5
H37A C37 H37B 109.5
Hf C37 H37C 109.5
H37A C37 H37C 109.5
H37B C37 H37C 109.5
C45 B1 C39 100.81(18)
C45 B1 C51 113.72(18)
C39 B1 C51 113.82(18)
C45 B1 C57 115.63(18)
C39 B1 C57 112.67(18)
C51 B1 C57 100.82(18)
C44 C39 C40 112.79(19)
C44 C39 B1 128.22(19)
C40 C39 B1 118.78(18)
F1 C40 C41 115.87(19)
F1 C40 C39 119.00(19)
C41 C40 C39 125.1(2)
F2 C41 C40 120.9(2)
F2 C41 C42 119.9(2)
C40 C41 C42 119.1(2)
F3 C42 C43 120.7(2)
F3 C42 C41 120.5(2)
C43 C42 C41 118.8(2)
F4 C43 C42 119.8(2)
F4 C43 C44 120.4(2)
C42 C43 C44 119.8(2)
F5 C44 C39 121.00(19)
F5 C44 C43 114.72(19)
C39 C44 C43 124.3(2)
C46 C45 C50 113.4(2)
C46 C45 B1 127.9(2)
C50 C45 B1 118.1(2)
F6 C46 C45 121.4(2)
F6 C46 C47 115.0(2)
C45 C46 C47 123.6(2)
F7 C47 C48 119.8(2)
F7 C47 C46 120.4(2)
C48 C47 C46 119.8(2)
F8 C48 C47 120.3(2)
F8 C48 C49 120.5(3)
C47 C48 C49 119.2(2)
F9 C49 C50 121.0(2)
F9 C49 C48 120.1(2)
C50 C49 C48 118.9(2)
F10 C50 C49 115.8(2)
F10 C50 C45 119.2(2)
C49 C50 C45 125.0(2)
C52 C51 C56 113.0(2)
C52 C51 B1 120.01(19)
C56 C51 B1 126.5(2)
F11 C52 C53 115.6(2)
F11 C52 C51 119.15(19)
C53 C52 C51 125.2(2)
F12 C53 C52 120.8(2)
F12 C53 C54 120.2(2)
C52 C53 C54 119.0(2)
F13 C54 C55 120.3(2)
F13 C54 C53 120.7(3)
C55 C54 C53 119.0(2)
F14 C55 C54 119.6(2)
F14 C55 C56 120.4(3)
C54 C55 C56 120.0(2)
F15 C56 C55 115.4(2)
F15 C56 C51 120.9(2)
C55 C56 C51 123.7(2)
C58 C57 C62 112.9(2)
C58 C57 B1 126.6(2)
C62 C57 B1 119.7(2)
F16 C58 C57 121.1(2)
F16 C58 C59 114.2(2)
C57 C58 C59 124.7(2)
F17 C59 C60 119.9(2)
F17 C59 C58 120.7(2)
C60 C59 C58 119.4(2)
F18 C60 C61 120.7(2)
F18 C60 C59 120.2(3)
C61 C60 C59 119.1(2)
F19 C61 C60 119.9(2)
F19 C61 C62 120.4(3)
C60 C61 C62 119.7(2)
F20 C62 C61 116.5(2)
F20 C62 C57 119.4(2)
C61 C62 C57 124.1(2)

loop_
_geom_bond_atom_site_label_1
_geom_bond_atom_site_label_2
_geom_bond_distance
Hf N2 2.0108(18)
Hf C38 2.190(2)
Hf C37 2.297(2)
Hf N1 2.2983(17)
Hf C8 2.612(2)
Hf C9 2.737(2)
N1 C15 1.331(3)
N1 C11 1.365(3)
N2 C25 1.453(3)
N2 C16 1.486(3)
C1 C10 1.377(3)
C1 C2 1.405(4)
C1 H1A 0.9500
C2 C3 1.346(4)
C2 H2A 0.9500
C3 C4 1.416(4)
C3 H3A 0.9500
C4 C5 1.424(4)
C4 C9 1.425(3)
C5 C6 1.351(4)
C5 H5A 0.9500
C6 C7 1.401(4)
C6 H6A 0.9500
C7 C8 1.381(3)
C7 H7A 0.9500
C8 C9 1.441(3)
C8 H8A 1.0000
C9 C10 1.440(3)
C10 C11 1.475(3)
C11 C12 1.385(3)
C12 C13 1.387(4)
C12 H12A 0.9500
C13 C14 1.377(3)
C13 H13A 0.9500
C14 C15 1.390(3)
C14 H14A 0.9500
C15 C16 1.515(3)
C16 C18 1.534(3)
C16 H17A 1.0000
C18 C19 1.396(3)
C18 C23 1.404(3)
C19 C20 1.378(3)
C19 H19A 0.9500
C20 C21 1.388(4)
C20 H20A 0.9500
C21 C22 1.375(4)
C21 H21A 0.9500
C22 C23 1.409(3)
C22 H22A 0.9500
C23 C24 1.515(3)
C24 C24B 1.523(4)
C24 C24A 1.535(3)
C24 H24A 1.0000
C24A H24B 0.9800
C24A H24C 0.9800
C24A H24D 0.9800
C24B H24E 0.9800
C24B H24F 0.9800
C24B H24G 0.9800
C25 C26 1.409(3)
C25 C30 1.412(3)
C26 C27 1.392(3)
C26 C31 1.524(3)
C27 C28 1.381(3)
C27 H27A 0.9500
C28 C29 1.381(3)
C28 H28A 0.9500
C29 C30 1.392(3)
C29 H29A 0.9500
C30 C34 1.535(3)
C31 C33 1.524(3)
C31 C32 1.534(3)
C31 H31A 1.0000
C32 H32A 0.9800
C32 H32B 0.9800
C32 H32C 0.9800
C33 H33A 0.9800
C33 H33B 0.9800
C33 H33C 0.9800
C34 C36 1.525(4)
C34 C35 1.530(4)
C34 H34A 1.0000
C35 H35A 0.9800
C35 H35B 0.9800
C35 H35C 0.9800
C36 H36A 0.9800
C36 H36B 0.9800
C36 H36C 0.9800
C38 H38A 0.9800
C38 H38B 0.9800
C38 H38C 0.9800
C37 H37A 0.9800
C37 H37B 0.9800
C37 H37C 0.9800
B1 C45 1.654(3)
B1 C39 1.656(3)
B1 C51 1.656(3)
B1 C57 1.657(3)
C39 C44 1.382(3)
C39 C40 1.392(3)
C40 F1 1.361(2)
C40 C41 1.373(3)
C41 F2 1.344(2)
C41 C42 1.378(3)
C42 F3 1.345(3)
C42 C43 1.369(3)
C43 F4 1.349(2)
C43 C44 1.386(3)
C44 F5 1.354(2)
C45 C46 1.384(3)
C45 C50 1.392(3)
C46 F6 1.361(3)
C46 C47 1.393(3)
C47 F7 1.348(3)
C47 C48 1.366(4)
C48 F8 1.351(3)
C48 C49 1.381(4)
C49 F9 1.342(3)
C49 C50 1.372(4)
C50 F10 1.356(3)
C51 C52 1.388(3)
C51 C56 1.392(3)
C52 F11 1.354(2)
C52 C53 1.377(3)
C53 F12 1.344(3)
C53 C54 1.378(4)
C54 F13 1.351(3)
C54 C55 1.368(4)
C55 F14 1.352(3)
C55 C56 1.389(3)
C56 F15 1.350(3)
C57 C58 1.382(3)
C57 C62 1.399(3)
C58 F16 1.355(3)
C58 C59 1.386(3)
C59 F17 1.347(3)
C59 C60 1.371(4)
C60 F18 1.346(3)
C60 C61 1.365(4)
C61 F19 1.349(3)
C61 C62 1.383(4)
C62 F20 1.352(3)
